data_2105506
loop_
_publ_author_name
'Jahangiri, Amita'
'Fleckhaus, Andre'
'Lidin, Sven'
'Strand, Daniel'

_publ_section_title
;
 Allotwinning in a molecular crystal: (1<i>R</i>,3<i>S</i>)-dimethyl
 2-oxocyclohexane-1,3-dicarboxylate
;
_journal_issue 5
_journal_name_full 'Acta Crystallographica Section B'
_journal_page_first 509
_journal_page_last 513
_journal_paper_doi 10.1107/S2052519213018605
_journal_volume 69
_journal_year 2013
_chemical_formula_sum 'C10 H14 O5'
_chemical_formula_weight 214.2
_symmetry_cell_setting monoclinic
_symmetry_space_group_name_Hall Xc
_symmetry_space_group_name_H-M 'X c'
_cell_angle_alpha 90
_cell_angle_beta 90.000(7)
_cell_angle_gamma 90
_cell_formula_units_Z 8
_cell_length_a 37.8883(18)
_cell_length_b 4.7233(2)
_cell_length_c 11.6835(12)
_cell_measurement_reflns_used 5939
_cell_measurement_temperature 293
_cell_measurement_theta_max 29.22
_cell_measurement_theta_min 2.69
_cell_volume 2090.9(3)
_computing_cell_refinement
;
CrysAlisPro, Agilent Technologies,
Version 1.171.35.6 (release 27-01-2011 CrysAlis171 .NET)
(compiled Jan 27 2011,13:34:29)
;
_computing_data_collection
;
CrysAlisPro, Agilent Technologies,
Version 1.171.35.6 (release 27-01-2011 CrysAlis171 .NET)
(compiled Jan 27 2011,13:34:29)
;
_computing_data_reduction
;
CrysAlisPro, Agilent Technologies,
Version 1.171.35.6 (release 27-01-2011 CrysAlis171 .NET)
(compiled Jan 27 2011,13:34:29)
;
_computing_structure_refinement
;
Petricek, V., Dusek, M. & Palatinus, L. (2006). Jana2006. Structure
Determination Software Programs. Institute of Physics, Praha, Czech Republic.
;
_computing_structure_solution 'Palatinus L., Chapuis G. (2007). J. Appl. Cryst. 40, 786-790'
_diffrn_ambient_temperature 293
_diffrn_detector_area_resol_mean 16.1829
_diffrn_measured_fraction_theta_full 0.98
_diffrn_measured_fraction_theta_max 0.95
_diffrn_measurement_device 'four-cycle diffractometer'
_diffrn_measurement_device_type 'Xcalibur, Sapphire3'
_diffrn_measurement_method '\w scans'
_diffrn_radiation_monochromator graphite
_diffrn_radiation_source 'Enhance (Mo) X-ray Source'
_diffrn_radiation_type 'Mo K\a'
_diffrn_radiation_wavelength 0.7107
_diffrn_reflns_av_R_equivalents 0.0684
_diffrn_reflns_av_sigmaI/netI 0.0372
_diffrn_reflns_limit_h_max 50
_diffrn_reflns_limit_h_min -50
_diffrn_reflns_limit_k_max 6
_diffrn_reflns_limit_k_min -6
_diffrn_reflns_limit_l_max 15
_diffrn_reflns_limit_l_min -15
_diffrn_reflns_number 31649
_diffrn_reflns_theta_full 28.81
_diffrn_reflns_theta_max 29.23
_diffrn_reflns_theta_min 3.23
_exptl_absorpt_coefficient_mu 0.11
_exptl_absorpt_correction_T_max 1
_exptl_absorpt_correction_T_min 0.806
_exptl_absorpt_correction_type multi-scan
_exptl_absorpt_process_details
;
CrysAlisPro, Agilent Technologies,
Version 1.171.35.6 (release 27-01-2011 CrysAlis171 .NET)
(compiled Jan 27 2011,13:34:29)
Empirical absorption correction using spherical harmonics,
 implemented in SCALE3 ABSPACK scaling algorithm.
;
_exptl_crystal_colour colourless
_exptl_crystal_density_diffrn 1.3606
_exptl_crystal_description cube
_exptl_crystal_F_000 912
_exptl_crystal_size_max 0.5
_exptl_crystal_size_mid 0.5
_exptl_crystal_size_min 0.5
_refine_diff_density_max 0.16
_refine_diff_density_min -0.12
_refine_ls_abs_structure_details '  2977 of Friedel pairs used in the refinement'
_refine_ls_extinction_coef 81E2(7)
_refine_ls_extinction_method 'B-C type 1 Gaussian isotropic (Becker & Coppens, 1974)'
_refine_ls_goodness_of_fit_ref 1.34
_refine_ls_hydrogen_treatment constr
_refine_ls_number_constraints 120
_refine_ls_number_parameters 281
_refine_ls_number_reflns 7281
_refine_ls_number_restraints 0
_refine_ls_R_factor_all 0.0873
_refine_ls_R_factor_gt 0.0497
_refine_ls_shift/su_max 0.0421
_refine_ls_shift/su_mean 0.0046
_refine_ls_structure_factor_coef Fsqd
_refine_ls_weighting_details w=1/(\s^2^(I)+0.0016I^2^)
_refine_ls_weighting_scheme sigma
_refine_ls_wR_factor_gt 0.1229
_refine_ls_wR_factor_ref 0.1450
_reflns_number_gt 3986
_reflns_number_total 7281
_reflns_threshold_expression I>3\s(I)
_cod_data_source_file dk5017.cif
_cod_data_source_block Phase_I
_cod_database_code 2105506

loop_
_symmetry_equiv_pos_site_id
_symmetry_equiv_pos_as_xyz
1 x,y,z
2 x,-y,z+1/2
3 x+1/2,y,z+1/2
4 x+1/2,-y,z
5 x+1/4,y+1/2,z+3/4
6 x+1/4,-y+1/2,z+1/4
7 x+3/4,y+1/2,z+1/4
8 x+3/4,-y+1/2,z+3/4

loop_
_atom_site_type_symbol
_atom_site_label
_atom_site_fract_x
_atom_site_fract_y
_atom_site_fract_z
_atom_site_U_iso_or_equiv
_atom_site_adp_type
_atom_site_calc_flag
_atom_site_occupancy
C C1 -0.10367(15) -0.0154(6) 0.8197(4) 0.0567(13) Uani d 1
O O1 -0.07594(7) 0.1638(4) 0.7744(2) 0.0497(6) Uani d 1
C C2 -0.06522(8) 0.1069(5) 0.6683(3) 0.0376(8) Uani d 1
O O2 -0.07840(8) -0.0738(5) 0.6100(3) 0.0571(7) Uani d 1
C C3 -0.03430(8) 0.2873(4) 0.6316(2) 0.0343(6) Uani d 1
C C4 -0.00031(8) 0.1487(4) 0.6705(3) 0.0304(6) Uani d 1
O O3 0 -0.0690(4) 0.725879 0.0411(6) Uani d 1
C C5 -0.03366(9) 0.3401(5) 0.5021(3) 0.0415(7) Uani d 1
C C6 -0.00072(12) 0.4995(5) 0.4657(4) 0.0464(15) Uani d 1
C C7 0.03277(9) 0.3467(5) 0.5023(3) 0.0431(8) Uani d 1
C C8 0.03338(8) 0.2961(4) 0.6318(3) 0.0348(6) Uani d 1
C C9 0.06482(8) 0.1219(5) 0.6689(3) 0.0381(8) Uani d 1
O O4 0.07888(9) -0.0531(6) 0.6110(3) 0.0637(8) Uani d 1
O O5 0.07476(8) 0.1816(4) 0.7755(2) 0.0511(6) Uani d 1
C C10 0.10277(14) 0.0094(6) 0.8205(4) 0.0569(14) Uani d 1
H H1c1 -0.104733 0.005411 0.901378 0.068 Uiso d 1
H H2c1 -0.125885 0.038902 0.786854 0.068 Uiso d 1
H H3c1 -0.098766 -0.209349 0.800921 0.068 Uiso d 1
H H1c3 -0.036779 0.469512 0.667119 0.0411 Uiso d 1
H H1c5 -0.03473 0.162345 0.462386 0.0498 Uiso d 1
H H2c5 -0.0542 0.446334 0.480297 0.0498 Uiso d 1
H H1c6 -0.001022 0.68588 0.498482 0.0557 Uiso d 1
H H2c6 -0.000736 0.522515 0.384087 0.0557 Uiso d 1
H H1c7 0.034318 0.168453 0.463092 0.0517 Uiso d 1
H H2c7 0.052969 0.456982 0.480586 0.0517 Uiso d 1
H H1c8 0.035135 0.479039 0.667127 0.0417 Uiso d 1
H H1c10 0.105549 0.04709 0.900771 0.0683 Uiso d 1
H H2c10 0.097114 -0.186899 0.809626 0.0683 Uiso d 1
H H3c10 0.124358 0.052857 0.781281 0.0683 Uiso d 1

loop_
_atom_site_aniso_label
_atom_site_aniso_U_11
_atom_site_aniso_U_22
_atom_site_aniso_U_33
_atom_site_aniso_U_12
_atom_site_aniso_U_13
_atom_site_aniso_U_23
_atom_site_aniso_type_symbol
C1 0.047(2) 0.071(2) 0.053(2) -0.0032(12) 0.0055(17) 0.0122(12) C
O1 0.0483(10) 0.0564(11) 0.0444(10) -0.0021(8) 0.0103(8) -0.0074(8) O
C2 0.0319(12) 0.0404(14) 0.0404(13) 0.0079(10) -0.0017(10) -0.0011(10) C
O2 0.0544(14) 0.0631(11) 0.0539(13) -0.0193(12) -0.0024(10) -0.0099(12) O
C3 0.0399(12) 0.0281(10) 0.0349(11) 0.0036(9) -0.0023(9) -0.0039(8) C
C4 0.0388(11) 0.0260(10) 0.0265(10) 0.0008(9) 0.0011(8) -0.0055(8) C
O3 0.0425(10) 0.0366(8) 0.0443(11) 0.0007(8) -0.0008(8) 0.0112(10) O
C5 0.0439(13) 0.0434(14) 0.0372(12) 0.0069(10) -0.0063(10) 0.0024(10) C
C6 0.066(3) 0.033(2) 0.041(2) 0.0001(9) -0.0014(16) 0.0060(8) C
C7 0.0476(14) 0.0465(14) 0.0352(12) -0.0041(11) 0.0073(11) 0.0033(10) C
C8 0.0380(11) 0.0300(11) 0.0363(11) -0.0011(9) 0.0003(9) -0.0036(8) C
C9 0.0320(12) 0.0419(14) 0.0405(13) -0.0059(10) 0.0030(10) -0.0024(10) C
O4 0.0653(16) 0.0764(14) 0.0495(13) 0.0317(13) -0.0007(11) -0.0133(12) O
O5 0.0483(10) 0.0596(11) 0.0453(10) 0.0041(8) -0.0092(7) -0.0054(8) O
C10 0.044(2) 0.079(3) 0.048(2) 0.0042(12) -0.0053(16) 0.0075(12) C

loop_
_atom_type_symbol
_atom_type_scat_dispersion_real
_atom_type_scat_dispersion_imag
_atom_type_scat_source
C 0.0033 0.0016 'International Tables Vol C tables 4.2.6.8 and 6.1.1.1'
H 0.0000 0.0000 'International Tables Vol C tables 4.2.6.8 and 6.1.1.1'
O 0.0106 0.0060 'International Tables Vol C tables 4.2.6.8 and 6.1.1.1'

loop_
_geom_angle_atom_site_label_1
_geom_angle_atom_site_label_2
_geom_angle_atom_site_label_3
_geom_angle
O1 C1 H1c1 109.47
O1 C1 H2c1 109.47
O1 C1 H3c1 109.47
H1c1 C1 H2c1 109.47
H1c1 C1 H3c1 109.47
H2c1 C1 H3c1 109.47
C1 O1 C2 116.3(3)
O1 C2 O2 123.0(3)
O1 C2 C3 112.8(2)
O2 C2 C3 124.2(3)
C2 C3 C4 109.3(2)
C2 C3 C5 112.6(2)
C2 C3 H1c3 107.88
C4 C3 C5 110.7(2)
C4 C3 H1c3 109.91
C5 C3 H1c3 106.4
C3 C4 O3 122.3(2)
C3 C4 C8 115.2(2)
O3 C4 C8 122.5(2)
C3 C5 C6 111.7(3)
C3 C5 H1c5 109.47
C3 C5 H2c5 109.47
C6 C5 H1c5 109.47
C6 C5 H2c5 109.47
H1c5 C5 H2c5 107.17
C5 C6 C7 111.8(2)
C5 C6 H1c6 109.47
C5 C6 H2c6 109.47
C7 C6 H1c6 109.47
C7 C6 H2c6 109.47
H1c6 C6 H2c6 106.99
C6 C7 C8 111.3(3)
C6 C7 H1c7 109.47
C6 C7 H2c7 109.47
C8 C7 H1c7 109.47
C8 C7 H2c7 109.47
H1c7 C7 H2c7 107.53
C4 C8 C7 110.6(2)
C4 C8 C9 109.1(2)
C4 C8 H1c8 110
C7 C8 C9 112.3(2)
C7 C8 H1c8 106.57
C9 C8 H1c8 108.19
C8 C9 O4 124.5(3)
C8 C9 O5 112.1(2)
O4 C9 O5 123.4(3)
C9 O5 C10 115.6(3)
O5 C10 H1c10 109.47
O5 C10 H2c10 109.47
O5 C10 H3c10 109.47
H1c10 C10 H2c10 109.47
H1c10 C10 H3c10 109.47
H2c10 C10 H3c10 109.47

loop_
_geom_bond_atom_site_label_1
_geom_bond_atom_site_label_2
_geom_bond_distance
C1 O1 1.450(5)
C1 H1c1 0.96
C1 H2c1 0.96
C1 H3c1 0.96
O1 C2 1.331(4)
C2 O2 1.201(4)
C2 C3 1.511(4)
C3 C4 1.515(4)
C3 C5 1.534(4)
C3 H1c3 0.96
C4 O3 1.215(3)
C4 C8 1.523(4)
C5 C6 1.518(5)
C5 H1c5 0.96
C5 H2c5 0.96
C6 C7 1.521(5)
C6 H1c6 0.96
C6 H2c6 0.96
C7 C8 1.532(4)
C7 H1c7 0.96
C7 H2c7 0.96
C8 C9 1.511(4)
C8 H1c8 0.96
C9 O4 1.193(4)
C9 O5 1.332(4)
O5 C10 1.437(5)
C10 H1c10 0.96
C10 H2c10 0.96
C10 H3c10 0.96

loop_
_geom_hbond_atom_site_label_D
_geom_hbond_atom_site_label_H
_geom_hbond_atom_site_label_A
_geom_hbond_distance_DH
_geom_hbond_distance_HA
_geom_hbond_distance_DA
_geom_hbond_angle_DHA
C1 H3c1 O2 0.96 2.45 2.645(6) 91.15
